data_7114647
loop_
_publ_author_name
'M.C. Chang'
'E. Otten'

_publ_section_title
;
 Synthesis and ligand-based reduction chemistry of boron difluoride
 complexes with redox-active formazanate ligands
;
_journal_name_full Chem.Commun.
_journal_page_first 7431
_journal_paper_doi 10.1039/C4CC03244F
_journal_volume 50
_journal_year 2014
_chemical_formula_sum 'C44 H32 B2 F16 N8 Zn'
_chemical_formula_weight 1063.76
_chemical_name_systematic
;
 ?
;
_space_group_crystal_system monoclinic
_space_group_IT_number 14
_space_group_name_Hall '-P 2ybc'
_space_group_name_H-M_alt 'P 1 21/c 1'
_symmetry_space_group_name_Hall '-P 2ybc'
_symmetry_space_group_name_H-M 'P 1 21/c 1'
_atom_sites_solution_hydrogens geom
_audit_creation_method SHELXL-2013
_cell_angle_alpha 90
_cell_angle_beta 93.868(2)
_cell_angle_gamma 90
_cell_formula_units_Z 8
_cell_length_a 28.1225(14)
_cell_length_b 20.6482(10)
_cell_length_c 15.3728(7)
_cell_measurement_reflns_used 9950
_cell_measurement_temperature 100(2)
_cell_measurement_theta_max 52.737
_cell_measurement_theta_min 5.878
_cell_volume 8906.3(7)
_computing_structure_refinement 'SHELXL-2013 (Sheldrick, 2013)'
_diffrn_ambient_temperature 100(2)
_diffrn_measured_fraction_theta_full 0.999
_diffrn_measured_fraction_theta_max 0.998
_diffrn_radiation_type MoK\a
_diffrn_radiation_wavelength 0.71073
_diffrn_reflns_av_R_equivalents 0.0707
_diffrn_reflns_av_unetI/netI 0.0362
_diffrn_reflns_Laue_measured_fraction_full 0.999
_diffrn_reflns_Laue_measured_fraction_max 0.998
_diffrn_reflns_limit_h_max 36
_diffrn_reflns_limit_h_min -36
_diffrn_reflns_limit_k_max 26
_diffrn_reflns_limit_k_min -26
_diffrn_reflns_limit_l_max 19
_diffrn_reflns_limit_l_min -20
_diffrn_reflns_number 285779
_diffrn_reflns_point_group_measured_fraction_full 0.999
_diffrn_reflns_point_group_measured_fraction_max 0.998
_diffrn_reflns_theta_full 25.242
_diffrn_reflns_theta_max 27.545
_diffrn_reflns_theta_min 2.656
_exptl_absorpt_coefficient_mu 0.663
_exptl_absorpt_correction_T_max 0.7456
_exptl_absorpt_correction_T_min 0.6950
_exptl_absorpt_correction_type multi-scan
_exptl_absorpt_process_details SADABS
_exptl_crystal_colour orange
_exptl_crystal_density_diffrn 1.587
_exptl_crystal_description platelet
_exptl_crystal_F_000 4288
_exptl_crystal_size_max 0.20
_exptl_crystal_size_mid 0.16
_exptl_crystal_size_min 0.03
_refine_diff_density_max 2.757
_refine_diff_density_min -0.914
_refine_diff_density_rms 0.078
_refine_ls_extinction_method none
_refine_ls_goodness_of_fit_ref 1.083
_refine_ls_hydrogen_treatment constr
_refine_ls_matrix_type full
_refine_ls_number_parameters 1353
_refine_ls_number_reflns 20514
_refine_ls_number_restraints 0
_refine_ls_restrained_S_all 1.083
_refine_ls_R_factor_all 0.0785
_refine_ls_R_factor_gt 0.0526
_refine_ls_shift/su_max 0.001
_refine_ls_shift/su_mean 0.000
_refine_ls_structure_factor_coef Fsqd
_refine_ls_weighting_details 'w=1/[\s^2^(Fo^2^)+(0.0422P)^2^+16.6289P] where P=(Fo^2^+2Fc^2^)/3'
_refine_ls_weighting_scheme calc
_refine_ls_wR_factor_gt 0.1107
_refine_ls_wR_factor_ref 0.1209
_reflns_Friedel_coverage 0.000
_reflns_number_gt 15776
_reflns_number_total 20514
_reflns_threshold_expression 'I > 2\s(I)'
_cod_data_source_file c4cc03244f2.cif
_cod_data_source_block mo_molan157b_0m
_cod_database_code 7114647
_shelx_space_group_comment
;
The symmetry employed for this shelxl refinement is uniquely defined
by the following loop, which should always be used as a source of
symmetry information in preference to the above space-group names.
They are only intended as comments.
;
_shelxl_version_number 2013-4

loop_
_space_group_symop_operation_xyz
'x, y, z'
'-x, y+1/2, -z+1/2'
'-x, -y, -z'
'x, -y-1/2, z-1/2'

loop_
_atom_site_label
_atom_site_type_symbol
_atom_site_fract_x
_atom_site_fract_y
_atom_site_fract_z
_atom_site_U_iso_or_equiv
_atom_site_adp_type
_atom_site_occupancy
_atom_site_site_symmetry_order
_atom_site_calc_flag
_atom_site_refinement_flags_posn
_atom_site_refinement_flags_adp
_atom_site_refinement_flags_occupancy
_atom_site_disorder_assembly
_atom_site_disorder_group
Zn1_1 Zn 0.47816(2) 0.37355(2) 0.74010(2) 0.01376(7) Uani 1 1 d . . . . .
N1_1 N 0.47428(8) 0.46454(10) 0.68414(14) 0.0149(4) Uani 1 1 d . . . . .
N2_1 N 0.43263(8) 0.48358(10) 0.65859(14) 0.0156(5) Uani 1 1 d . . . . .
N3_1 N 0.40526(8) 0.38460(11) 0.70821(14) 0.0156(5) Uani 1 1 d . . . . .
N4_1 N 0.37673(8) 0.33480(11) 0.72086(15) 0.0180(5) Uani 1 1 d . . . . .
N5_1 N 0.49544(8) 0.38526(10) 0.87198(14) 0.0145(4) Uani 1 1 d . . . . .
N6_1 N 0.53127(8) 0.35381(10) 0.90332(14) 0.0140(4) Uani 1 1 d . . . . .
N7_1 N 0.54268(8) 0.32200(10) 0.76062(14) 0.0145(4) Uani 1 1 d . . . . .
N8_1 N 0.56006(8) 0.29429(11) 0.69230(14) 0.0163(5) Uani 1 1 d . . . . .
C1_1 C 0.51163(10) 0.50941(13) 0.67363(17) 0.0173(5) Uani 1 1 d . . . . .
C2_1 C 0.55609(10) 0.49351(14) 0.71300(18) 0.0221(6) Uani 1 1 d . . . . .
H2_1 H 0.5604 0.4536 0.7433 0.027 Uiso 1 1 calc R U . . .
C3_1 C 0.59397(11) 0.53548(15) 0.70819(19) 0.0268(7) Uani 1 1 d . . . . .
H3_1 H 0.6243 0.5248 0.7355 0.032 Uiso 1 1 calc R U . . .
C4_1 C 0.58756(11) 0.59356(14) 0.6632(2) 0.0276(7) Uani 1 1 d . . . . .
H4_1 H 0.6134 0.6229 0.6602 0.033 Uiso 1 1 calc R U . . .
C5_1 C 0.54343(12) 0.60845(15) 0.6227(2) 0.0345(8) Uani 1 1 d . . . . .
H5_1 H 0.5394 0.6481 0.5916 0.041 Uiso 1 1 calc R U . . .
C6_1 C 0.50534(11) 0.56689(14) 0.6267(2) 0.0281(7) Uani 1 1 d . . . . .
H6_1 H 0.4753 0.5772 0.5979 0.034 Uiso 1 1 calc R U . . .
C7_1 C 0.39532(9) 0.44022(13) 0.66923(16) 0.0158(5) Uani 1 1 d . . . . .
C8_1 C 0.34845(10) 0.46556(12) 0.63375(18) 0.0175(5) Uani 1 1 d . . . . .
C9_1 C 0.34087(10) 0.48074(13) 0.54611(19) 0.0215(6) Uani 1 1 d . . . . .
C10_1 C 0.29683(12) 0.50128(14) 0.5105(2) 0.0292(7) Uani 1 1 d . . . . .
C11_1 C 0.25983(11) 0.50756(14) 0.5634(2) 0.0310(7) Uani 1 1 d . . . . .
C12_1 C 0.26660(10) 0.49533(14) 0.6511(2) 0.0283(7) Uani 1 1 d . . . . .
C13_1 C 0.31101(10) 0.47601(13) 0.68577(19) 0.0219(6) Uani 1 1 d . . . . .
C14_1 C 0.32966(10) 0.33114(13) 0.67843(17) 0.0171(5) Uani 1 1 d . . . . .
C15_1 C 0.28984(10) 0.33251(14) 0.72815(19) 0.0222(6) Uani 1 1 d . . . . .
C16_1 C 0.24527(10) 0.33280(14) 0.6836(2) 0.0273(7) Uani 1 1 d . . . . .
H16_1 H 0.2177 0.3347 0.7161 0.033 Uiso 1 1 calc R U . . .
C17_1 C 0.23948(11) 0.33038(14) 0.5938(2) 0.0268(7) Uani 1 1 d . . . . .
C18_1 C 0.27982(11) 0.32425(14) 0.54739(19) 0.0243(6) Uani 1 1 d . . . . .
H18_1 H 0.2761 0.3202 0.4858 0.029 Uiso 1 1 calc R U . . .
C19_1 C 0.32539(10) 0.32391(13) 0.58772(18) 0.0195(6) Uani 1 1 d . . . . .
C20_1 C 0.29427(13) 0.33468(17) 0.8262(2) 0.0347(8) Uani 1 1 d . . . . .
H20A_1 H 0.2674 0.3590 0.8473 0.052 Uiso 1 1 calc R U . . .
H20B_1 H 0.3242 0.3560 0.8458 0.052 Uiso 1 1 calc R U . . .
H20C_1 H 0.2941 0.2905 0.8493 0.052 Uiso 1 1 calc R U . . .
C21_1 C 0.19061(12) 0.33501(17) 0.5470(3) 0.0435(10) Uani 1 1 d . . . . .
H21A_1 H 0.1883 0.3042 0.4983 0.065 Uiso 1 1 calc R U . . .
H21B_1 H 0.1855 0.3791 0.5245 0.065 Uiso 1 1 calc R U . . .
H21C_1 H 0.1663 0.3247 0.5876 0.065 Uiso 1 1 calc R U . . .
C22_1 C 0.36837(11) 0.31491(15) 0.53575(19) 0.0257(6) Uani 1 1 d . . . . .
H22A_1 H 0.3581 0.3010 0.4765 0.039 Uiso 1 1 calc R U . . .
H22B_1 H 0.3893 0.2819 0.5637 0.039 Uiso 1 1 calc R U . . .
H22C_1 H 0.3857 0.3560 0.5332 0.039 Uiso 1 1 calc R U . . .
C23_1 C 0.46787(9) 0.41528(13) 0.93487(17) 0.0162(5) Uani 1 1 d . . . . .
C24_1 C 0.46284(9) 0.38666(13) 1.01564(17) 0.0175(5) Uani 1 1 d . . . . .
H24_1 H 0.4779 0.3465 1.0301 0.021 Uiso 1 1 calc R U . . .
C25_1 C 0.43558(10) 0.41753(14) 1.07451(18) 0.0224(6) Uani 1 1 d . . . . .
H25_1 H 0.4323 0.3989 1.1303 0.027 Uiso 1 1 calc R U . . .
C26_1 C 0.41302(11) 0.47560(14) 1.05255(19) 0.0242(6) Uani 1 1 d . . . . .
H26_1 H 0.3943 0.4965 1.0934 0.029 Uiso 1 1 calc R U . . .
C27_1 C 0.41762(11) 0.50311(15) 0.9718(2) 0.0266(7) Uani 1 1 d . . . . .
H27_1 H 0.4021 0.5429 0.9572 0.032 Uiso 1 1 calc R U . . .
C28_1 C 0.44484(11) 0.47280(14) 0.91174(18) 0.0219(6) Uani 1 1 d . . . . .
H28_1 H 0.4477 0.4911 0.8556 0.026 Uiso 1 1 calc R U . . .
C29_1 C 0.55744(9) 0.31973(12) 0.84327(17) 0.0139(5) Uani 1 1 d . . . . .
C30_1 C 0.59820(9) 0.28447(12) 0.88782(16) 0.0141(5) Uani 1 1 d . . . . .
C31_1 C 0.59901(10) 0.21787(13) 0.89575(17) 0.0184(6) Uani 1 1 d . . . . .
C32_1 C 0.63647(11) 0.18550(14) 0.93898(19) 0.0249(6) Uani 1 1 d . . . . .
C33_1 C 0.67318(10) 0.22043(16) 0.97922(19) 0.0263(7) Uani 1 1 d . . . . .
C34_1 C 0.67274(10) 0.28712(15) 0.97661(18) 0.0230(6) Uani 1 1 d . . . . .
C35_1 C 0.63545(9) 0.31806(13) 0.93122(17) 0.0165(5) Uani 1 1 d . . . . .
C36_1 C 0.60365(10) 0.25707(13) 0.70006(17) 0.0167(5) Uani 1 1 d . . . . .
C37_1 C 0.60077(10) 0.18947(13) 0.69259(17) 0.0197(6) Uani 1 1 d . . . . .
C38_1 C 0.64318(11) 0.15462(14) 0.70224(18) 0.0224(6) Uani 1 1 d . . . . .
H38_1 H 0.6421 0.1088 0.6977 0.027 Uiso 1 1 calc R U . . .
C39_1 C 0.68697(10) 0.18482(15) 0.71835(19) 0.0239(6) Uani 1 1 d . . . . .
C40_1 C 0.68852(10) 0.25199(15) 0.72211(19) 0.0242(6) Uani 1 1 d . . . . .
H40_1 H 0.7185 0.2730 0.7318 0.029 Uiso 1 1 calc R U . . .
C41_1 C 0.64708(10) 0.28948(14) 0.71202(18) 0.0192(6) Uani 1 1 d . . . . .
C42_1 C 0.55456(11) 0.15346(14) 0.6761(2) 0.0249(6) Uani 1 1 d . . . . .
H42A_1 H 0.5556 0.1134 0.7104 0.037 Uiso 1 1 calc R U . . .
H42B_1 H 0.5498 0.1429 0.6140 0.037 Uiso 1 1 calc R U . . .
H42C_1 H 0.5282 0.1806 0.6933 0.037 Uiso 1 1 calc R U . . .
C43_1 C 0.73197(12) 0.14500(17) 0.7321(3) 0.0372(8) Uani 1 1 d . . . . .
H43A_1 H 0.7598 0.1733 0.7291 0.056 Uiso 1 1 calc R U . . .
H43B_1 H 0.7325 0.1118 0.6866 0.056 Uiso 1 1 calc R U . . .
H43C_1 H 0.7328 0.1241 0.7894 0.056 Uiso 1 1 calc R U . . .
C44_1 C 0.65021(11) 0.36225(14) 0.7135(2) 0.0253(6) Uani 1 1 d . . . . .
H44A_1 H 0.6838 0.3754 0.7187 0.038 Uiso 1 1 calc R U . . .
H44B_1 H 0.6340 0.3790 0.7633 0.038 Uiso 1 1 calc R U . . .
H44C_1 H 0.6349 0.3797 0.6593 0.038 Uiso 1 1 calc R U . . .
B1_1 B 0.39995(14) 0.2744(2) 0.7710(3) 0.0464(12) Uani 1 1 d . . . . .
B2_1 B 0.53569(12) 0.31239(16) 0.5996(2) 0.0216(7) Uani 1 1 d . . . . .
F1_1 F 0.37621(7) 0.47437(9) 0.49273(11) 0.0309(4) Uani 1 1 d . . . . .
F2_1 F 0.29060(8) 0.51374(10) 0.42509(13) 0.0447(5) Uani 1 1 d . . . . .
F3_1 F 0.21676(7) 0.52558(10) 0.52931(16) 0.0483(6) Uani 1 1 d . . . . .
F4_1 F 0.23027(6) 0.50162(10) 0.70248(15) 0.0427(5) Uani 1 1 d . . . . .
F5_1 F 0.31772(6) 0.46743(9) 0.77189(11) 0.0298(4) Uani 1 1 d . . . . .
F6_1 F 0.56201(6) 0.18360(8) 0.86116(11) 0.0247(4) Uani 1 1 d . . . . .
F7_1 F 0.63682(7) 0.12081(8) 0.94254(13) 0.0388(5) Uani 1 1 d . . . . .
F8_1 F 0.70974(7) 0.18941(11) 1.02120(12) 0.0424(5) Uani 1 1 d . . . . .
F9_1 F 0.70846(6) 0.32121(10) 1.01648(11) 0.0330(4) Uani 1 1 d . . . . .
F10_1 F 0.63591(6) 0.38317(8) 0.92878(11) 0.0235(4) Uani 1 1 d . . . . .
F11_1 F 0.44767(6) 0.27798(9) 0.76745(15) 0.0404(5) Uani 1 1 d . . . . .
F12_1 F 0.39776(13) 0.2933(3) 0.8673(2) 0.0501(17) Uani 0.608(10) 1 d . . P A 1
F13_1 F 0.37491(13) 0.22483(19) 0.7573(4) 0.054(2) Uani 0.608(10) 1 d . . P A 1
F112_1 F 0.3784(3) 0.2495(4) 0.8280(6) 0.060(4) Uani 0.392(10) 1 d . . P A 2
F113_1 F 0.3984(3) 0.2206(2) 0.6961(5) 0.053(3) Uani 0.392(10) 1 d . . P A 2
F14_1 F 0.48877(6) 0.33268(9) 0.61379(10) 0.0273(4) Uani 1 1 d . . . . .
F15_1 F 0.53485(6) 0.25894(8) 0.54725(11) 0.0287(4) Uani 1 1 d . . . . .
F16_1 F 0.56002(7) 0.36239(9) 0.56479(11) 0.0341(4) Uani 1 1 d . . . . .
Zn2_2 Zn 0.03314(2) 0.36598(2) 0.21668(2) 0.01626(8) Uani 1 1 d . . . . .
N9_2 N 0.03198(8) 0.46046(11) 0.17130(14) 0.0161(5) Uani 1 1 d . . . . .
N10_2 N 0.07158(8) 0.48235(11) 0.14859(14) 0.0175(5) Uani 1 1 d . . . . .
N11_2 N 0.10407(8) 0.38196(11) 0.19061(14) 0.0179(5) Uani 1 1 d . . . . .
N12_2 N 0.13435(8) 0.33356(11) 0.20386(15) 0.0198(5) Uani 1 1 d . . . . .
N13_2 N 0.01824(9) 0.37498(11) 0.34552(15) 0.0210(5) Uani 1 1 d . . . . .
N14_2 N -0.02074(10) 0.34998(13) 0.36641(15) 0.0284(6) Uani 1 1 d . . . . .
N15_2 N -0.03221(8) 0.31764(10) 0.22154(14) 0.0173(5) Uani 1 1 d . . . . .
N16_2 N -0.05001(8) 0.29027(11) 0.14908(14) 0.0188(5) Uani 1 1 d . . . . .
C1_2 C -0.00621(10) 0.50581(13) 0.16840(17) 0.0171(5) Uani 1 1 d . . . . .
C2_2 C -0.04648(11) 0.48875(15) 0.2108(2) 0.0273(7) Uani 1 1 d . . . . .
H2_2 H -0.0486 0.4471 0.2365 0.033 Uiso 1 1 calc R U . . .
C3_2 C -0.08349(12) 0.53236(16) 0.2156(2) 0.0324(7) Uani 1 1 d . . . . .
H3_2 H -0.1109 0.5209 0.2449 0.039 Uiso 1 1 calc R U . . .
C4_2 C -0.08048(11) 0.59275(15) 0.1775(2) 0.0264(7) Uani 1 1 d . . . . .
H4_2 H -0.1054 0.6233 0.1823 0.032 Uiso 1 1 calc R U . . .
C5_2 C -0.04137(10) 0.60865(14) 0.1326(2) 0.0248(6) Uani 1 1 d . . . . .
H5_2 H -0.0402 0.6496 0.1048 0.030 Uiso 1 1 calc R U . . .
C6_2 C -0.00389(10) 0.56594(14) 0.12753(19) 0.0222(6) Uani 1 1 d . . . . .
H6_2 H 0.0230 0.5773 0.0967 0.027 Uiso 1 1 calc R U . . .
C7_2 C 0.11016(10) 0.43962(13) 0.15620(17) 0.0171(5) Uani 1 1 d . . . . .
C8_2 C 0.15487(10) 0.46891(13) 0.12841(18) 0.0188(6) Uani 1 1 d . . . . .
C9_2 C 0.15941(11) 0.48925(14) 0.0436(2) 0.0233(6) Uani 1 1 d . . . . .
C10_2 C 0.20179(12) 0.51275(15) 0.0164(2) 0.0334(8) Uani 1 1 d . . . . .
C11_2 C 0.24071(12) 0.51793(15) 0.0759(3) 0.0404(9) Uani 1 1 d . . . . .
C12_2 C 0.23658(11) 0.50150(15) 0.1615(3) 0.0353(8) Uani 1 1 d . . . . .
C13_2 C 0.19400(11) 0.47794(14) 0.1871(2) 0.0264(7) Uani 1 1 d . . . . .
C14_2 C 0.18038(10) 0.33341(12) 0.16716(17) 0.0162(5) Uani 1 1 d . . . . .
C15_2 C 0.18168(9) 0.33150(12) 0.07629(17) 0.0165(5) Uani 1 1 d . . . . .
C16_2 C 0.22622(10) 0.33598(13) 0.04222(18) 0.0202(6) Uani 1 1 d . . . . .
H16_2 H 0.2280 0.3360 -0.0193 0.024 Uiso 1 1 calc R U . . .
C17_2 C 0.26822(10) 0.34044(14) 0.0951(2) 0.0233(6) Uani 1 1 d . . . . .
C18_2 C 0.26507(10) 0.33725(14) 0.1843(2) 0.0249(6) Uani 1 1 d . . . . .
H18_2 H 0.2936 0.3376 0.2210 0.030 Uiso 1 1 calc R U . . .
C19_2 C 0.22162(10) 0.33357(14) 0.22248(18) 0.0221(6) Uani 1 1 d . . . . .
C20_2 C 0.13709(10) 0.32360(14) 0.01725(18) 0.0215(6) Uani 1 1 d . . . . .
H20A_2 H 0.1457 0.3113 -0.0412 0.032 Uiso 1 1 calc R U . . .
H20B_2 H 0.1195 0.3646 0.0141 0.032 Uiso 1 1 calc R U . . .
H20C_2 H 0.1170 0.2898 0.0405 0.032 Uiso 1 1 calc R U . . .
C21_2 C 0.31573(11) 0.34845(17) 0.0565(3) 0.0368(8) Uani 1 1 d . . . . .
H21A_2 H 0.3414 0.3410 0.1017 0.055 Uiso 1 1 calc R U . . .
H21B_2 H 0.3183 0.3925 0.0334 0.055 Uiso 1 1 calc R U . . .
H21C_2 H 0.3184 0.3171 0.0092 0.055 Uiso 1 1 calc R U . . .
C22_2 C 0.22114(13) 0.33074(18) 0.3200(2) 0.0365(8) Uani 1 1 d . . . . .
H22A_2 H 0.2490 0.3538 0.3464 0.055 Uiso 1 1 calc R U . . .
H22B_2 H 0.2221 0.2854 0.3390 0.055 Uiso 1 1 calc R U . . .
H22C_2 H 0.1920 0.3512 0.3383 0.055 Uiso 1 1 calc R U . . .
C23_2 C 0.04975(17) 0.3991(2) 0.4162(2) 0.0157(17) Uani 0.502(4) 1 d G . P B 1
C24_2 C 0.0772(2) 0.4531(2) 0.3993(2) 0.0185(19) Uani 0.502(4) 1 d G . P B 1
H24_2 H 0.0777 0.4693 0.3416 0.022 Uiso 0.502(4) 1 calc R U P B 1
C25_2 C 0.10397(19) 0.4833(2) 0.4670(3) 0.018(2) Uani 0.502(4) 1 d G . P B 1
H25_2 H 0.1227 0.5201 0.4556 0.022 Uiso 0.502(4) 1 calc R U P B 1
C26_2 C 0.10326(15) 0.4595(2) 0.5515(3) 0.0255(14) Uani 0.502(4) 1 d G . P B 1
H26_2 H 0.1216 0.4801 0.5978 0.031 Uiso 0.502(4) 1 calc R U P B 1
C27_2 C 0.07580(14) 0.4055(2) 0.56834(19) 0.0267(14) Uani 0.502(4) 1 d G . P B 1
H27_2 H 0.0753 0.3893 0.6261 0.032 Uiso 0.502(4) 1 calc R U P B 1
C28_2 C 0.04905(14) 0.37531(18) 0.5006(2) 0.0211(13) Uani 0.502(4) 1 d G . P B 1
H28_2 H 0.0303 0.3384 0.5121 0.025 Uiso 0.502(4) 1 calc R U P B 1
C123_2 C 0.0171(2) 0.4499(3) 0.4738(4) 0.0320(16) Uani 0.498(4) 1 d . . P B 2
H123_2 H -0.0157 0.4428 0.4811 0.038 Uiso 0.498(4) 1 calc R U P B 2
C124_2 C 0.0439(3) 0.4906(4) 0.5297(5) 0.046(2) Uani 0.498(4) 1 d . . P B 2
H124_2 H 0.0294 0.5115 0.5762 0.056 Uiso 0.498(4) 1 calc R U P B 2
C125_2 C 0.0915(3) 0.5008(4) 0.5178(6) 0.0350(18) Uani 0.498(4) 1 d . . P B 2
H125_2 H 0.1094 0.5292 0.5559 0.042 Uiso 0.498(4) 1 calc R U P B 2
C126_2 C 0.0874(3) 0.4308(4) 0.3950(5) 0.0183(17) Uani 0.498(4) 1 d . . P B 2
H126_2 H 0.1015 0.4106 0.3476 0.022 Uiso 0.498(4) 1 calc R U P B 2
C127_2 C 0.0391(2) 0.4204(3) 0.4082(4) 0.0125(15) Uani 0.498(4) 1 d . . P B 2
C128_2 C 0.1137(4) 0.4700(5) 0.4506(7) 0.025(2) Uani 0.498(4) 1 d . . P B 2
H128_2 H 0.1467 0.4764 0.4438 0.030 Uiso 0.498(4) 1 calc R U P B 2
C29_2 C -0.04707(10) 0.31574(13) 0.30069(17) 0.0189(6) Uani 1 1 d . . . . .
C30_2 C -0.09045(10) 0.28578(13) 0.33342(17) 0.0177(6) Uani 1 1 d . . . . .
C31_2 C -0.09406(9) 0.21975(13) 0.34861(17) 0.0163(5) Uani 1 1 d . . . . .
C32_2 C -0.13386(11) 0.19281(14) 0.38087(18) 0.0234(6) Uani 1 1 d . . . . .
C33_2 C -0.17044(10) 0.23267(17) 0.4030(2) 0.0283(7) Uani 1 1 d . . . . .
C34_2 C -0.16706(11) 0.29838(16) 0.3933(2) 0.0295(7) Uani 1 1 d . . . . .
C35_2 C -0.12756(11) 0.32395(14) 0.3581(2) 0.0246(6) Uani 1 1 d . . . . .
C36_2 C -0.09059(10) 0.24748(13) 0.14790(17) 0.0184(6) Uani 1 1 d . . . . .
C37_2 C -0.08218(11) 0.18048(14) 0.15180(18) 0.0217(6) Uani 1 1 d . . . . .
C38_2 C -0.12155(11) 0.14019(13) 0.15435(19) 0.0247(6) Uani 1 1 d . . . . .
H38_2 H -0.1166 0.0948 0.1593 0.030 Uiso 1 1 calc R U . . .
C39_2 C -0.16761(11) 0.16352(14) 0.14997(18) 0.0235(6) Uani 1 1 d . . . . .
C40_2 C -0.17464(10) 0.23013(14) 0.13983(18) 0.0221(6) Uani 1 1 d . . . . .
H40_2 H -0.2062 0.2465 0.1335 0.026 Uiso 1 1 calc R U . . .
C41_2 C -0.13657(10) 0.27305(13) 0.13875(17) 0.0197(6) Uani 1 1 d . . . . .
C42_2 C -0.03254(12) 0.15203(16) 0.1538(2) 0.0324(7) Uani 1 1 d . . . . .
H42A_2 H -0.0318 0.1112 0.1863 0.049 Uiso 1 1 calc R U . . .
H42B_2 H -0.0098 0.1825 0.1824 0.049 Uiso 1 1 calc R U . . .
H42C_2 H -0.0239 0.1440 0.0940 0.049 Uiso 1 1 calc R U . . .
C44_2 C -0.20922(12) 0.11868(15) 0.1583(2) 0.0340(8) Uani 1 1 d . . . . .
H44A_2 H -0.2363 0.1335 0.1199 0.051 Uiso 1 1 calc R U . . .
H44B_2 H -0.2182 0.1186 0.2188 0.051 Uiso 1 1 calc R U . . .
H44C_2 H -0.2003 0.0747 0.1416 0.051 Uiso 1 1 calc R U . . .
C45_2 C -0.14543(11) 0.34482(14) 0.1290(2) 0.0241(6) Uani 1 1 d . . . . .
H45A_2 H -0.1798 0.3528 0.1200 0.036 Uiso 1 1 calc R U . . .
H45B_2 H -0.1293 0.3611 0.0789 0.036 Uiso 1 1 calc R U . . .
H45C_2 H -0.1329 0.3672 0.1820 0.036 Uiso 1 1 calc R U . . .
B1_2 B 0.11479(15) 0.2729(2) 0.2524(3) 0.0456(12) Uani 1 1 d . . . . .
B2_2 B -0.02733(12) 0.30991(17) 0.0618(2) 0.0227(7) Uani 1 1 d . . . . .
F1_2 F 0.12233(7) 0.48408(9) -0.01527(11) 0.0314(4) Uani 1 1 d . . . . .
F2_2 F 0.20579(8) 0.52872(10) -0.06729(15) 0.0527(6) Uani 1 1 d . . . . .
F3_2 F 0.28223(8) 0.53944(11) 0.0501(2) 0.0673(8) Uani 1 1 d . . . . .
F4_2 F 0.27420(7) 0.50730(11) 0.21991(18) 0.0569(7) Uani 1 1 d . . . . .
F5_2 F 0.19019(7) 0.46334(9) 0.27126(12) 0.0341(4) Uani 1 1 d . . . . .
F6_2 F 0.06680(7) 0.27127(9) 0.23700(15) 0.0425(5) Uani 1 1 d . . . . .
F7_2 F 0.14058(9) 0.22338(12) 0.2454(3) 0.0948(12) Uani 1 1 d . . . . .
F8_2 F 0.11924(9) 0.28980(16) 0.34613(16) 0.0769(9) Uani 1 1 d . . . . .
F9_2 F -0.05760(6) 0.18123(8) 0.33217(10) 0.0229(4) Uani 1 1 d . . . . .
F10_2 F -0.13728(7) 0.12860(9) 0.39083(13) 0.0356(4) Uani 1 1 d . . . . .
F11_2 F -0.20962(7) 0.20660(11) 0.43433(14) 0.0462(5) Uani 1 1 d . . . . .
F12_2 F -0.20217(7) 0.33699(11) 0.41728(14) 0.0491(6) Uani 1 1 d . . . . .
F13_2 F -0.12524(7) 0.38861(9) 0.34647(14) 0.0402(5) Uani 1 1 d . . . . .
F14_2 F 0.01991(6) 0.33098(9) 0.08523(11) 0.0306(4) Uani 1 1 d . . . . .
F15_2 F -0.05260(7) 0.36013(9) 0.02346(12) 0.0346(4) Uani 1 1 d . . . . .
F16_2 F -0.02708(7) 0.25703(9) 0.00845(11) 0.0338(4) Uani 1 1 d . . . . .

loop_
_atom_site_aniso_label
_atom_site_aniso_U_11
_atom_site_aniso_U_22
_atom_site_aniso_U_33
_atom_site_aniso_U_23
_atom_site_aniso_U_13
_atom_site_aniso_U_12
Zn1_1 0.01461(15) 0.01346(15) 0.01311(14) 0.00123(11) 0.00019(11) 0.00103(12)
N1_1 0.0176(12) 0.0134(11) 0.0140(11) 0.0002(8) 0.0026(9) 0.0006(9)
N2_1 0.0161(11) 0.0150(11) 0.0161(11) -0.0005(9) 0.0032(9) 0.0016(9)
N3_1 0.0171(11) 0.0169(11) 0.0127(10) 0.0024(9) 0.0004(9) -0.0018(9)
N4_1 0.0163(12) 0.0190(12) 0.0184(11) 0.0057(9) -0.0016(9) -0.0038(9)
N5_1 0.0142(11) 0.0140(11) 0.0153(11) 0.0002(8) 0.0017(9) 0.0013(9)
N6_1 0.0134(11) 0.0134(11) 0.0155(11) 0.0009(8) 0.0028(8) 0.0008(8)
N7_1 0.0151(11) 0.0127(10) 0.0162(11) -0.0019(9) 0.0041(9) -0.0003(9)
N8_1 0.0166(11) 0.0158(11) 0.0168(11) -0.0024(9) 0.0029(9) 0.0015(9)
C1_1 0.0215(14) 0.0134(13) 0.0179(13) -0.0025(10) 0.0082(11) -0.0002(11)
C2_1 0.0238(15) 0.0220(14) 0.0206(14) 0.0026(11) 0.0014(12) -0.0055(12)
C3_1 0.0245(16) 0.0336(17) 0.0227(15) -0.0039(13) 0.0041(12) -0.0082(13)
C4_1 0.0312(17) 0.0208(15) 0.0329(17) -0.0088(13) 0.0185(14) -0.0098(13)
C5_1 0.0332(19) 0.0171(15) 0.056(2) 0.0074(14) 0.0219(16) 0.0006(13)
C6_1 0.0246(16) 0.0191(15) 0.0420(18) 0.0067(13) 0.0133(14) 0.0051(12)
C7_1 0.0163(13) 0.0170(13) 0.0141(12) -0.0006(10) 0.0019(10) 0.0025(10)
C8_1 0.0190(14) 0.0109(12) 0.0220(14) -0.0021(10) -0.0019(11) 0.0002(10)
C9_1 0.0239(15) 0.0141(13) 0.0263(15) 0.0003(11) -0.0012(12) 0.0015(11)
C10_1 0.0354(18) 0.0180(15) 0.0321(17) 0.0036(13) -0.0131(14) 0.0014(13)
C11_1 0.0202(16) 0.0170(14) 0.054(2) 0.0006(14) -0.0137(15) 0.0025(12)
C12_1 0.0179(15) 0.0174(14) 0.050(2) -0.0050(13) 0.0069(14) 0.0018(11)
C13_1 0.0254(15) 0.0145(13) 0.0260(15) -0.0024(11) 0.0035(12) 0.0000(11)
C14_1 0.0176(14) 0.0138(13) 0.0197(13) 0.0038(10) -0.0007(11) -0.0012(10)
C15_1 0.0219(15) 0.0203(14) 0.0250(15) 0.0042(12) 0.0068(12) -0.0013(11)
C16_1 0.0168(15) 0.0224(15) 0.0438(19) 0.0074(13) 0.0092(13) -0.0028(12)
C17_1 0.0200(15) 0.0144(14) 0.0443(19) 0.0071(13) -0.0100(13) -0.0032(11)
C18_1 0.0300(17) 0.0193(14) 0.0221(15) 0.0033(11) -0.0084(12) -0.0027(12)
C19_1 0.0223(15) 0.0148(13) 0.0210(14) 0.0026(11) -0.0006(11) -0.0005(11)
C20_1 0.0380(19) 0.041(2) 0.0262(17) 0.0053(14) 0.0144(14) 0.0026(16)
C21_1 0.0258(18) 0.0291(18) 0.073(3) 0.0129(18) -0.0182(17) -0.0028(14)
C22_1 0.0346(17) 0.0234(15) 0.0197(14) -0.0005(12) 0.0057(13) 0.0000(13)
C23_1 0.0129(13) 0.0188(13) 0.0171(13) -0.0020(10) 0.0013(10) 0.0009(10)
C24_1 0.0149(13) 0.0205(14) 0.0172(13) 0.0029(11) 0.0016(10) 0.0028(11)
C25_1 0.0231(15) 0.0279(15) 0.0170(14) 0.0036(11) 0.0058(11) 0.0023(12)
C26_1 0.0235(15) 0.0266(15) 0.0237(15) -0.0037(12) 0.0104(12) 0.0044(12)
C27_1 0.0320(17) 0.0218(15) 0.0269(16) 0.0014(12) 0.0083(13) 0.0119(13)
C28_1 0.0292(16) 0.0209(14) 0.0163(13) 0.0022(11) 0.0057(12) 0.0080(12)
C29_1 0.0137(13) 0.0118(12) 0.0163(13) -0.0002(10) 0.0032(10) -0.0008(10)
C30_1 0.0123(12) 0.0152(13) 0.0150(12) 0.0001(10) 0.0035(10) 0.0017(10)
C31_1 0.0192(14) 0.0191(14) 0.0175(13) 0.0002(11) 0.0056(11) 0.0007(11)
C32_1 0.0315(17) 0.0180(14) 0.0266(15) 0.0063(12) 0.0116(13) 0.0109(12)
C33_1 0.0194(15) 0.0402(18) 0.0197(14) 0.0071(13) 0.0042(12) 0.0155(13)
C34_1 0.0135(14) 0.0375(17) 0.0180(14) -0.0020(12) 0.0019(11) 0.0026(12)
C35_1 0.0162(13) 0.0160(13) 0.0178(13) -0.0016(10) 0.0044(10) 0.0022(10)
C36_1 0.0187(14) 0.0191(13) 0.0127(12) -0.0018(10) 0.0044(10) 0.0035(11)
C37_1 0.0241(15) 0.0196(14) 0.0156(13) -0.0030(11) 0.0043(11) 0.0013(11)
C38_1 0.0287(16) 0.0190(14) 0.0201(14) -0.0027(11) 0.0058(12) 0.0060(12)
C39_1 0.0222(15) 0.0293(16) 0.0211(14) 0.0024(12) 0.0078(12) 0.0069(12)
C40_1 0.0183(14) 0.0305(16) 0.0245(15) 0.0017(12) 0.0069(12) -0.0001(12)
C41_1 0.0179(14) 0.0231(14) 0.0174(13) -0.0010(11) 0.0072(11) -0.0002(11)
C42_1 0.0268(16) 0.0190(14) 0.0285(16) -0.0077(12) -0.0010(13) -0.0020(12)
C43_1 0.0234(17) 0.0368(19) 0.052(2) 0.0094(16) 0.0081(15) 0.0091(14)
C44_1 0.0226(15) 0.0222(15) 0.0318(16) -0.0017(12) 0.0062(12) -0.0063(12)
B1_1 0.023(2) 0.039(2) 0.075(3) 0.042(2) -0.014(2) -0.0098(17)
B2_1 0.0239(17) 0.0233(17) 0.0175(15) -0.0019(13) 0.0020(13) 0.0039(13)
F1_1 0.0400(11) 0.0336(10) 0.0196(9) 0.0049(7) 0.0051(8) 0.0074(8)
F2_1 0.0542(13) 0.0415(12) 0.0350(11) 0.0100(9) -0.0212(10) 0.0069(10)
F3_1 0.0250(10) 0.0344(11) 0.0822(16) 0.0056(11) -0.0205(10) 0.0059(8)
F4_1 0.0204(9) 0.0344(11) 0.0753(15) -0.0072(10) 0.0168(10) 0.0039(8)
F5_1 0.0316(10) 0.0325(10) 0.0264(9) -0.0033(8) 0.0116(8) 0.0008(8)
F6_1 0.0286(9) 0.0175(8) 0.0284(9) -0.0017(7) 0.0052(7) -0.0079(7)
F7_1 0.0532(13) 0.0179(9) 0.0467(12) 0.0108(8) 0.0125(10) 0.0156(8)
F8_1 0.0330(11) 0.0599(14) 0.0338(11) 0.0126(10) -0.0001(8) 0.0291(10)
F9_1 0.0142(8) 0.0568(12) 0.0274(9) -0.0097(9) -0.0031(7) -0.0007(8)
F10_1 0.0205(8) 0.0175(8) 0.0326(9) -0.0056(7) 0.0017(7) -0.0040(7)
F11_1 0.0226(10) 0.0205(9) 0.0766(15) 0.0206(9) -0.0071(9) -0.0010(7)
F12_1 0.033(2) 0.086(4) 0.030(2) 0.036(2) -0.0040(15) -0.005(2)
F13_1 0.028(2) 0.027(2) 0.102(6) 0.034(3) -0.030(3) -0.0128(16)
F112_1 0.052(5) 0.060(6) 0.072(6) 0.053(6) 0.036(5) 0.027(5)
F113_1 0.080(6) 0.015(3) 0.057(5) -0.013(3) -0.045(4) 0.015(3)
F14_1 0.0267(9) 0.0364(10) 0.0184(8) -0.0071(7) -0.0024(7) 0.0117(8)
F15_1 0.0386(10) 0.0290(9) 0.0182(8) -0.0085(7) 0.0003(7) 0.0073(8)
F16_1 0.0433(11) 0.0352(10) 0.0237(9) 0.0086(8) 0.0019(8) -0.0056(9)
Zn2_2 0.01931(16) 0.01582(15) 0.01381(15) -0.00002(12) 0.00217(12) 0.00031(12)
N9_2 0.0173(12) 0.0184(11) 0.0128(11) -0.0005(9) 0.0028(9) 0.0003(9)
N10_2 0.0201(12) 0.0163(11) 0.0164(11) -0.0018(9) 0.0025(9) 0.0008(9)
N11_2 0.0193(12) 0.0186(12) 0.0162(11) 0.0003(9) 0.0050(9) 0.0043(9)
N12_2 0.0208(12) 0.0201(12) 0.0191(12) 0.0038(9) 0.0060(9) 0.0058(10)
N13_2 0.0288(13) 0.0194(12) 0.0148(11) 0.0011(9) 0.0012(10) -0.0086(10)
N14_2 0.0366(15) 0.0349(15) 0.0135(12) 0.0020(10) 0.0015(10) -0.0220(12)
N15_2 0.0239(13) 0.0125(11) 0.0149(11) -0.0010(9) -0.0022(9) -0.0006(9)
N16_2 0.0212(12) 0.0183(12) 0.0164(11) -0.0043(9) -0.0026(9) 0.0013(9)
C1_2 0.0206(14) 0.0172(13) 0.0133(13) -0.0023(10) -0.0012(10) 0.0014(11)
C2_2 0.0338(17) 0.0216(15) 0.0281(16) 0.0111(12) 0.0133(13) 0.0073(13)
C3_2 0.0312(18) 0.0341(18) 0.0337(18) 0.0085(14) 0.0164(14) 0.0100(14)
C4_2 0.0254(16) 0.0245(16) 0.0286(16) -0.0019(12) -0.0027(13) 0.0119(12)
C5_2 0.0218(15) 0.0168(14) 0.0345(17) 0.0041(12) -0.0072(13) 0.0000(11)
C6_2 0.0169(14) 0.0209(14) 0.0281(15) 0.0023(12) -0.0038(11) -0.0040(11)
C7_2 0.0177(14) 0.0200(14) 0.0136(12) -0.0018(10) 0.0019(10) 0.0025(11)
C8_2 0.0200(14) 0.0120(13) 0.0250(14) -0.0015(11) 0.0050(11) 0.0012(11)
C9_2 0.0239(15) 0.0163(14) 0.0302(16) 0.0016(12) 0.0057(12) 0.0040(11)
C10_2 0.0361(19) 0.0169(15) 0.050(2) 0.0126(14) 0.0229(16) 0.0055(13)
C11_2 0.0234(17) 0.0168(15) 0.083(3) 0.0064(17) 0.0196(18) -0.0048(13)
C12_2 0.0221(16) 0.0192(15) 0.064(2) -0.0074(15) -0.0040(16) -0.0047(13)
C13_2 0.0291(17) 0.0155(14) 0.0343(17) -0.0067(12) -0.0009(13) 0.0000(12)
C14_2 0.0179(13) 0.0130(12) 0.0176(13) -0.0001(10) 0.0016(10) 0.0016(10)
C15_2 0.0180(14) 0.0129(13) 0.0188(13) 0.0009(10) 0.0017(11) 0.0021(10)
C16_2 0.0230(15) 0.0177(14) 0.0204(14) -0.0004(11) 0.0062(11) 0.0011(11)
C17_2 0.0171(14) 0.0158(14) 0.0373(17) 0.0013(12) 0.0034(12) 0.0005(11)
C18_2 0.0186(15) 0.0209(15) 0.0340(17) 0.0016(12) -0.0073(12) -0.0016(12)
C19_2 0.0247(15) 0.0204(14) 0.0201(14) 0.0004(11) -0.0052(12) 0.0012(12)
C20_2 0.0221(15) 0.0239(15) 0.0181(14) -0.0018(11) -0.0014(11) 0.0005(12)
C21_2 0.0209(16) 0.0341(18) 0.056(2) 0.0066(16) 0.0087(15) -0.0014(14)
C22_2 0.042(2) 0.044(2) 0.0217(16) 0.0046(14) -0.0090(14) -0.0018(16)
C23_2 0.023(4) 0.008(4) 0.016(3) -0.004(3) 0.005(3) 0.007(3)
C24_2 0.016(4) 0.022(4) 0.018(3) 0.003(3) 0.002(3) 0.005(3)
C25_2 0.014(4) 0.017(4) 0.023(5) -0.008(3) 0.000(3) -0.007(3)
C26_2 0.019(3) 0.037(4) 0.020(3) -0.006(3) -0.005(2) -0.004(3)
C27_2 0.028(3) 0.037(4) 0.015(3) 0.000(2) 0.000(2) -0.003(3)
C28_2 0.021(3) 0.027(3) 0.016(3) 0.000(2) 0.006(2) -0.006(2)
C123_2 0.025(3) 0.041(4) 0.030(3) -0.016(3) -0.002(3) 0.006(3)
C124_2 0.047(5) 0.049(5) 0.042(4) -0.034(4) -0.008(3) 0.017(4)
C125_2 0.036(4) 0.028(4) 0.037(4) -0.017(3) -0.021(3) 0.001(3)
C126_2 0.013(4) 0.024(4) 0.017(3) -0.003(3) 0.001(2) 0.000(3)
C127_2 0.017(3) 0.003(3) 0.018(3) -0.001(2) -0.002(2) 0.002(3)
C128_2 0.023(4) 0.028(4) 0.025(4) -0.001(4) 0.003(3) 0.003(4)
C29_2 0.0258(15) 0.0153(13) 0.0152(13) 0.0039(10) -0.0010(11) -0.0060(11)
C30_2 0.0195(14) 0.0199(14) 0.0131(12) 0.0030(10) -0.0043(10) -0.0047(11)
C31_2 0.0162(13) 0.0181(13) 0.0145(12) 0.0005(10) 0.0001(10) 0.0012(10)
C32_2 0.0266(16) 0.0245(15) 0.0189(14) 0.0052(12) 0.0003(12) -0.0080(12)
C33_2 0.0162(15) 0.046(2) 0.0234(15) 0.0024(14) 0.0044(12) -0.0083(13)
C34_2 0.0213(16) 0.0372(18) 0.0297(16) -0.0095(14) -0.0005(13) 0.0076(13)
C35_2 0.0278(16) 0.0175(14) 0.0272(16) -0.0021(12) -0.0071(13) 0.0024(12)
C36_2 0.0221(14) 0.0186(13) 0.0138(13) -0.0025(10) -0.0027(11) 0.0002(11)
C37_2 0.0299(16) 0.0203(14) 0.0144(13) -0.0020(11) -0.0028(11) 0.0075(12)
C38_2 0.0396(18) 0.0123(13) 0.0213(14) -0.0008(11) -0.0033(13) 0.0041(12)
C39_2 0.0325(17) 0.0204(14) 0.0168(14) -0.0001(11) -0.0048(12) -0.0045(12)
C40_2 0.0198(14) 0.0216(14) 0.0238(15) 0.0004(12) -0.0061(11) 0.0020(11)
C41_2 0.0252(15) 0.0176(13) 0.0155(13) -0.0021(11) -0.0042(11) 0.0021(11)
C42_2 0.0398(19) 0.0297(17) 0.0277(17) -0.0004(13) 0.0016(14) 0.0173(14)
C44_2 0.0373(19) 0.0212(16) 0.0424(19) 0.0051(14) -0.0058(15) -0.0069(14)
C45_2 0.0226(15) 0.0172(14) 0.0321(16) 0.0026(12) -0.0002(12) 0.0016(11)
B1_2 0.029(2) 0.047(3) 0.063(3) 0.041(2) 0.026(2) 0.0182(18)
B2_2 0.0222(17) 0.0283(18) 0.0174(15) -0.0036(13) -0.0007(13) 0.0001(14)
F1_2 0.0349(10) 0.0366(10) 0.0230(9) 0.0074(8) 0.0037(8) 0.0053(8)
F2_2 0.0572(14) 0.0417(12) 0.0638(15) 0.0316(11) 0.0385(12) 0.0163(10)
F3_2 0.0329(12) 0.0393(13) 0.133(2) 0.0206(14) 0.0329(14) -0.0089(10)
F4_2 0.0281(11) 0.0410(12) 0.0987(19) -0.0150(12) -0.0185(12) -0.0106(9)
F5_2 0.0392(11) 0.0327(10) 0.0288(10) -0.0110(8) -0.0090(8) -0.0001(8)
F6_2 0.0252(10) 0.0220(9) 0.0803(16) 0.0176(10) 0.0043(10) 0.0003(8)
F7_2 0.0468(15) 0.0380(14) 0.206(4) 0.0627(18) 0.0570(19) 0.0184(11)
F8_2 0.0551(16) 0.127(3) 0.0491(15) 0.0385(16) 0.0059(12) -0.0025(16)
F9_2 0.0243(9) 0.0207(8) 0.0235(8) 0.0006(7) 0.0016(7) 0.0029(7)
F10_2 0.0420(11) 0.0238(9) 0.0409(11) 0.0110(8) 0.0019(9) -0.0137(8)
F11_2 0.0242(10) 0.0708(15) 0.0451(12) 0.0054(11) 0.0143(9) -0.0147(10)
F12_2 0.0316(11) 0.0633(15) 0.0523(13) -0.0164(11) 0.0018(10) 0.0217(10)
F13_2 0.0467(12) 0.0183(9) 0.0533(13) -0.0033(8) -0.0132(10) 0.0047(8)
F14_2 0.0228(9) 0.0496(12) 0.0200(9) -0.0115(8) 0.0049(7) -0.0060(8)
F15_2 0.0354(11) 0.0418(11) 0.0276(9) 0.0103(8) 0.0095(8) 0.0082(9)
F16_2 0.0443(11) 0.0373(11) 0.0197(9) -0.0129(8) 0.0004(8) -0.0017(9)

loop_
_atom_type_symbol
_atom_type_description
_atom_type_scat_dispersion_real
_atom_type_scat_dispersion_imag
_atom_type_scat_source
C C 0.0033 0.0016 'International Tables Vol C Tables 4.2.6.8 and 6.1.1.4'
H H 0.0000 0.0000 'International Tables Vol C Tables 4.2.6.8 and 6.1.1.4'
B B 0.0013 0.0007 'International Tables Vol C Tables 4.2.6.8 and 6.1.1.4'
N N 0.0061 0.0033 'International Tables Vol C Tables 4.2.6.8 and 6.1.1.4'
F F 0.0171 0.0103 'International Tables Vol C Tables 4.2.6.8 and 6.1.1.4'
Zn Zn 0.2839 1.4301 'International Tables Vol C Tables 4.2.6.8 and 6.1.1.4'

loop_
_geom_angle_atom_site_label_1
_geom_angle_atom_site_label_2
_geom_angle_atom_site_label_3
_geom_angle
N1_1 Zn1_1 N5_1 107.72(8)
N1_1 Zn1_1 N3_1 77.25(9)
N5_1 Zn1_1 N3_1 112.31(8)
N1_1 Zn1_1 N7_1 122.82(9)
N5_1 Zn1_1 N7_1 76.66(8)
N3_1 Zn1_1 N7_1 155.72(9)
N1_1 Zn1_1 F14_1 89.29(8)
N5_1 Zn1_1 F14_1 153.06(7)
N3_1 Zn1_1 F14_1 91.41(7)
N7_1 Zn1_1 F14_1 76.55(7)
N1_1 Zn1_1 F11_1 152.07(8)
N5_1 Zn1_1 F11_1 89.22(8)
N3_1 Zn1_1 F11_1 75.77(8)
N7_1 Zn1_1 F11_1 82.04(7)
F14_1 Zn1_1 F11_1 84.30(8)
N2_1 N1_1 C1_1 115.9(2)
N2_1 N1_1 Zn1_1 115.54(17)
C1_1 N1_1 Zn1_1 128.52(18)
N1_1 N2_1 C7_1 116.7(2)
C7_1 N3_1 N4_1 129.1(2)
C7_1 N3_1 Zn1_1 112.17(17)
N4_1 N3_1 Zn1_1 118.35(17)
N3_1 N4_1 C14_1 121.4(2)
N3_1 N4_1 B1_1 116.6(2)
C14_1 N4_1 B1_1 121.1(2)
N6_1 N5_1 C23_1 114.9(2)
N6_1 N5_1 Zn1_1 116.21(16)
C23_1 N5_1 Zn1_1 127.97(17)
N5_1 N6_1 C29_1 116.4(2)
C29_1 N7_1 N8_1 130.3(2)
C29_1 N7_1 Zn1_1 112.10(17)
N8_1 N7_1 Zn1_1 117.47(17)
N7_1 N8_1 C36_1 121.5(2)
N7_1 N8_1 B2_1 116.9(2)
C36_1 N8_1 B2_1 120.9(2)
C2_1 C1_1 C6_1 120.3(3)
C2_1 C1_1 N1_1 116.6(2)
C6_1 C1_1 N1_1 123.1(3)
C3_1 C2_1 C1_1 120.2(3)
C2_1 C3_1 C4_1 119.6(3)
C5_1 C4_1 C3_1 119.8(3)
C6_1 C5_1 C4_1 121.2(3)
C5_1 C6_1 C1_1 118.8(3)
N3_1 C7_1 N2_1 118.3(2)
N3_1 C7_1 C8_1 129.0(2)
N2_1 C7_1 C8_1 112.7(2)
C13_1 C8_1 C9_1 117.0(3)
C13_1 C8_1 C7_1 122.3(2)
C9_1 C8_1 C7_1 120.7(2)
F1_1 C9_1 C8_1 120.2(2)
F1_1 C9_1 C10_1 118.0(3)
C8_1 C9_1 C10_1 121.8(3)
F2_1 C10_1 C11_1 120.7(3)
F2_1 C10_1 C9_1 120.0(3)
C11_1 C10_1 C9_1 119.3(3)
F3_1 C11_1 C10_1 119.8(3)
F3_1 C11_1 C12_1 119.8(3)
C10_1 C11_1 C12_1 120.4(3)
F4_1 C12_1 C11_1 120.0(3)
F4_1 C12_1 C13_1 120.4(3)
C11_1 C12_1 C13_1 119.6(3)
F5_1 C13_1 C8_1 119.4(3)
F5_1 C13_1 C12_1 118.9(3)
C8_1 C13_1 C12_1 121.7(3)
C15_1 C14_1 C19_1 121.9(3)
C15_1 C14_1 N4_1 119.9(2)
C19_1 C14_1 N4_1 118.2(2)
C16_1 C15_1 C14_1 117.4(3)
C16_1 C15_1 C20_1 120.4(3)
C14_1 C15_1 C20_1 122.2(3)
C17_1 C16_1 C15_1 122.4(3)
C16_1 C17_1 C18_1 118.2(3)
C16_1 C17_1 C21_1 121.1(3)
C18_1 C17_1 C21_1 120.7(3)
C19_1 C18_1 C17_1 122.3(3)
C18_1 C19_1 C14_1 117.4(3)
C18_1 C19_1 C22_1 121.0(3)
C14_1 C19_1 C22_1 121.6(3)
C28_1 C23_1 C24_1 121.2(2)
C28_1 C23_1 N5_1 117.7(2)
C24_1 C23_1 N5_1 121.0(2)
C25_1 C24_1 C23_1 118.9(3)
C24_1 C25_1 C26_1 120.3(3)
C27_1 C26_1 C25_1 120.4(3)
C26_1 C27_1 C28_1 120.2(3)
C27_1 C28_1 C23_1 119.0(3)
N7_1 C29_1 N6_1 118.2(2)
N7_1 C29_1 C30_1 130.4(2)
N6_1 C29_1 C30_1 111.3(2)
C31_1 C30_1 C35_1 116.6(2)
C31_1 C30_1 C29_1 122.5(2)
C35_1 C30_1 C29_1 120.7(2)
F6_1 C31_1 C32_1 118.9(3)
F6_1 C31_1 C30_1 118.9(2)
C32_1 C31_1 C30_1 122.2(3)
F7_1 C32_1 C33_1 120.2(3)
F7_1 C32_1 C31_1 120.5(3)
C33_1 C32_1 C31_1 119.3(3)
F8_1 C33_1 C32_1 119.7(3)
F8_1 C33_1 C34_1 119.8(3)
C32_1 C33_1 C34_1 120.5(3)
F9_1 C34_1 C35_1 120.6(3)
F9_1 C34_1 C33_1 120.4(3)
C35_1 C34_1 C33_1 118.9(3)
F10_1 C35_1 C34_1 118.0(2)
F10_1 C35_1 C30_1 119.6(2)
C34_1 C35_1 C30_1 122.4(3)
C41_1 C36_1 C37_1 122.3(3)
C41_1 C36_1 N8_1 119.1(2)
C37_1 C36_1 N8_1 118.6(2)
C38_1 C37_1 C36_1 117.5(3)
C38_1 C37_1 C42_1 119.1(3)
C36_1 C37_1 C42_1 123.4(3)
C39_1 C38_1 C37_1 122.0(3)
C38_1 C39_1 C40_1 118.8(3)
C38_1 C39_1 C43_1 120.3(3)
C40_1 C39_1 C43_1 120.9(3)
C39_1 C40_1 C41_1 121.6(3)
C36_1 C41_1 C40_1 117.7(3)
C36_1 C41_1 C44_1 122.1(3)
C40_1 C41_1 C44_1 120.2(3)
F112_1 B1_1 F11_1 126.8(5)
F13_1 B1_1 F11_1 125.9(5)
F13_1 B1_1 F12_1 108.1(5)
F11_1 B1_1 F12_1 97.4(3)
F112_1 B1_1 N4_1 118.4(4)
F13_1 B1_1 N4_1 110.7(3)
F11_1 B1_1 N4_1 108.5(3)
F12_1 B1_1 N4_1 103.2(4)
F112_1 B1_1 F113_1 103.5(6)
F11_1 B1_1 F113_1 89.3(5)
N4_1 B1_1 F113_1 101.9(3)
F15_1 B2_1 F16_1 111.6(2)
F15_1 B2_1 F14_1 110.5(3)
F16_1 B2_1 F14_1 109.5(3)
F15_1 B2_1 N8_1 109.2(2)
F16_1 B2_1 N8_1 109.4(2)
F14_1 B2_1 N8_1 106.4(2)
B1_1 F11_1 Zn1_1 117.2(2)
B2_1 F14_1 Zn1_1 116.20(16)
N13_2 Zn2_2 N9_2 103.84(9)
N13_2 Zn2_2 N11_2 115.43(9)
N9_2 Zn2_2 N11_2 77.29(9)
N13_2 Zn2_2 N15_2 76.89(9)
N9_2 Zn2_2 N15_2 117.79(9)
N11_2 Zn2_2 N15_2 158.95(9)
N13_2 Zn2_2 F14_2 153.94(8)
N9_2 Zn2_2 F14_2 90.12(8)
N11_2 Zn2_2 F14_2 88.84(8)
N15_2 Zn2_2 F14_2 77.14(8)
N13_2 Zn2_2 F6_2 93.30(9)
N9_2 Zn2_2 F6_2 152.57(8)
N11_2 Zn2_2 F6_2 76.03(8)
N15_2 Zn2_2 F6_2 86.63(8)
F14_2 Zn2_2 F6_2 83.09(8)
N10_2 N9_2 C1_2 115.5(2)
N10_2 N9_2 Zn2_2 115.64(17)
C1_2 N9_2 Zn2_2 128.68(18)
N9_2 N10_2 C7_2 116.2(2)
C7_2 N11_2 N12_2 130.2(2)
C7_2 N11_2 Zn2_2 111.82(18)
N12_2 N11_2 Zn2_2 117.76(17)
N11_2 N12_2 C14_2 121.8(2)
N11_2 N12_2 B1_2 115.6(2)
C14_2 N12_2 B1_2 122.2(2)
N14_2 N13_2 C127_2 114.4(4)
N14_2 N13_2 C23_2 116.5(3)
N14_2 N13_2 Zn2_2 116.14(18)
C127_2 N13_2 Zn2_2 127.0(3)
C23_2 N13_2 Zn2_2 126.9(2)
N13_2 N14_2 C29_2 116.4(2)
C29_2 N15_2 N16_2 130.1(2)
C29_2 N15_2 Zn2_2 112.43(18)
N16_2 N15_2 Zn2_2 117.26(17)
N15_2 N16_2 C36_2 121.9(2)
N15_2 N16_2 B2_2 117.2(2)
C36_2 N16_2 B2_2 120.8(2)
C2_2 C1_2 C6_2 120.1(3)
C2_2 C1_2 N9_2 117.1(2)
C6_2 C1_2 N9_2 122.8(2)
C3_2 C2_2 C1_2 120.0(3)
C2_2 C3_2 C4_2 119.8(3)
C5_2 C4_2 C3_2 120.1(3)
C4_2 C5_2 C6_2 121.0(3)
C5_2 C6_2 C1_2 118.9(3)
N11_2 C7_2 N10_2 118.8(2)
N11_2 C7_2 C8_2 128.3(2)
N10_2 C7_2 C8_2 112.8(2)
C9_2 C8_2 C13_2 116.9(3)
C9_2 C8_2 C7_2 121.9(3)
C13_2 C8_2 C7_2 121.2(3)
F1_2 C9_2 C10_2 118.3(3)
F1_2 C9_2 C8_2 119.7(3)
C10_2 C9_2 C8_2 122.0(3)
F2_2 C10_2 C9_2 120.5(3)
F2_2 C10_2 C11_2 120.1(3)
C9_2 C10_2 C11_2 119.3(3)
F3_2 C11_2 C12_2 120.0(4)
F3_2 C11_2 C10_2 119.9(4)
C12_2 C11_2 C10_2 120.1(3)
F4_2 C12_2 C11_2 120.3(3)
F4_2 C12_2 C13_2 120.1(3)
C11_2 C12_2 C13_2 119.6(3)
F5_2 C13_2 C12_2 118.9(3)
F5_2 C13_2 C8_2 119.1(3)
C12_2 C13_2 C8_2 122.0(3)
C19_2 C14_2 C15_2 122.2(3)
C19_2 C14_2 N12_2 119.5(2)
C15_2 C14_2 N12_2 118.3(2)
C16_2 C15_2 C14_2 117.2(2)
C16_2 C15_2 C20_2 120.9(2)
C14_2 C15_2 C20_2 121.8(2)
C17_2 C16_2 C15_2 122.3(3)
C18_2 C17_2 C16_2 117.9(3)
C18_2 C17_2 C21_2 120.9(3)
C16_2 C17_2 C21_2 121.2(3)
C17_2 C18_2 C19_2 122.5(3)
C14_2 C19_2 C18_2 117.5(3)
C14_2 C19_2 C22_2 123.2(3)
C18_2 C19_2 C22_2 119.4(3)
C24_2 C23_2 C28_2 120.0
C24_2 C23_2 N13_2 117.2(3)
C28_2 C23_2 N13_2 122.3(3)
C23_2 C24_2 C25_2 120.0
C26_2 C25_2 C24_2 120.0
C27_2 C26_2 C25_2 120.0
C26_2 C27_2 C28_2 120.0
C27_2 C28_2 C23_2 120.0
C127_2 C123_2 C124_2 118.4(7)
C125_2 C124_2 C123_2 120.1(7)
C124_2 C125_2 C128_2 121.0(7)
C128_2 C126_2 C127_2 119.4(7)
C123_2 C127_2 C126_2 122.1(6)
C123_2 C127_2 N13_2 127.0(6)
C126_2 C127_2 N13_2 110.9(6)
C126_2 C128_2 C125_2 119.0(8)
N15_2 C29_2 N14_2 117.8(2)
N15_2 C29_2 C30_2 130.2(2)
N14_2 C29_2 C30_2 111.8(2)
C35_2 C30_2 C31_2 116.7(3)
C35_2 C30_2 C29_2 120.6(3)
C31_2 C30_2 C29_2 122.5(3)
F9_2 C31_2 C32_2 118.8(2)
F9_2 C31_2 C30_2 119.2(2)
C32_2 C31_2 C30_2 122.0(3)
F10_2 C32_2 C31_2 120.6(3)
F10_2 C32_2 C33_2 120.2(3)
C31_2 C32_2 C33_2 119.2(3)
F11_2 C33_2 C34_2 120.0(3)
F11_2 C33_2 C32_2 119.5(3)
C34_2 C33_2 C32_2 120.5(3)
F12_2 C34_2 C33_2 120.2(3)
F12_2 C34_2 C35_2 120.7(3)
C33_2 C34_2 C35_2 119.2(3)
F13_2 C35_2 C34_2 118.7(3)
F13_2 C35_2 C30_2 118.9(3)
C34_2 C35_2 C30_2 122.3(3)
C41_2 C36_2 C37_2 122.0(3)
C41_2 C36_2 N16_2 119.8(2)
C37_2 C36_2 N16_2 118.2(2)
C38_2 C37_2 C36_2 117.4(3)
C38_2 C37_2 C42_2 120.2(3)
C36_2 C37_2 C42_2 122.4(3)
C39_2 C38_2 C37_2 122.5(3)
C38_2 C39_2 C40_2 118.3(3)
C38_2 C39_2 C44_2 120.9(3)
C40_2 C39_2 C44_2 120.7(3)
C41_2 C40_2 C39_2 121.7(3)
C40_2 C41_2 C36_2 117.8(3)
C40_2 C41_2 C45_2 120.3(3)
C36_2 C41_2 C45_2 121.9(3)
F7_2 B1_2 F6_2 122.4(4)
F7_2 B1_2 F8_2 105.2(4)
F6_2 B1_2 F8_2 101.2(3)
F7_2 B1_2 N12_2 112.5(3)
F6_2 B1_2 N12_2 108.2(3)
F8_2 B1_2 N12_2 105.4(4)
F16_2 B2_2 F15_2 111.7(2)
F16_2 B2_2 F14_2 110.7(3)
F15_2 B2_2 F14_2 109.1(3)
F16_2 B2_2 N16_2 108.9(3)
F15_2 B2_2 N16_2 109.5(2)
F14_2 B2_2 N16_2 106.8(2)
B1_2 F6_2 Zn2_2 114.8(2)
B2_2 F14_2 Zn2_2 116.06(16)

loop_
_geom_bond_atom_site_label_1
_geom_bond_atom_site_label_2
_geom_bond_distance
Zn1_1 N1_1 2.066(2)
Zn1_1 N5_1 2.067(2)
Zn1_1 N3_1 2.088(2)
Zn1_1 N7_1 2.109(2)
Zn1_1 F14_1 2.1563(16)
Zn1_1 F11_1 2.2033(17)
N1_1 N2_1 1.272(3)
N1_1 C1_1 1.418(3)
N2_1 C7_1 1.397(3)
N3_1 C7_1 1.317(3)
N3_1 N4_1 1.327(3)
N4_1 C14_1 1.438(3)
N4_1 B1_1 1.583(4)
N5_1 N6_1 1.266(3)
N5_1 C23_1 1.422(3)
N6_1 C29_1 1.408(3)
N7_1 C29_1 1.311(3)
N7_1 N8_1 1.319(3)
N8_1 C36_1 1.445(3)
N8_1 B2_1 1.584(4)
C1_1 C2_1 1.391(4)
C1_1 C6_1 1.394(4)
C2_1 C3_1 1.379(4)
C3_1 C4_1 1.390(4)
C4_1 C5_1 1.385(5)
C5_1 C6_1 1.377(4)
C7_1 C8_1 1.487(4)
C8_1 C13_1 1.381(4)
C8_1 C9_1 1.386(4)
C9_1 F1_1 1.337(3)
C9_1 C10_1 1.386(4)
C10_1 F2_1 1.338(4)
C10_1 C11_1 1.369(5)
C11_1 F3_1 1.340(3)
C11_1 C12_1 1.372(5)
C12_1 F4_1 1.339(4)
C12_1 C13_1 1.383(4)
C13_1 F5_1 1.336(3)
C14_1 C15_1 1.398(4)
C14_1 C19_1 1.399(4)
C15_1 C16_1 1.387(4)
C15_1 C20_1 1.504(4)
C16_1 C17_1 1.380(5)
C17_1 C18_1 1.386(5)
C17_1 C21_1 1.511(4)
C18_1 C19_1 1.386(4)
C19_1 C22_1 1.505(4)
C23_1 C28_1 1.388(4)
C23_1 C24_1 1.391(4)
C24_1 C25_1 1.381(4)
C25_1 C26_1 1.388(4)
C26_1 C27_1 1.380(4)
C27_1 C28_1 1.387(4)
C29_1 C30_1 1.485(4)
C30_1 C31_1 1.380(4)
C30_1 C35_1 1.389(4)
C31_1 F6_1 1.339(3)
C31_1 C32_1 1.380(4)
C32_1 F7_1 1.337(3)
C32_1 C33_1 1.372(5)
C33_1 F8_1 1.340(3)
C33_1 C34_1 1.377(4)
C34_1 F9_1 1.341(3)
C34_1 C35_1 1.377(4)
C35_1 F10_1 1.345(3)
C36_1 C41_1 1.394(4)
C36_1 C37_1 1.402(4)
C37_1 C38_1 1.392(4)
C37_1 C42_1 1.504(4)
C38_1 C39_1 1.388(4)
C39_1 C40_1 1.389(4)
C39_1 C43_1 1.512(4)
C40_1 C41_1 1.399(4)
C41_1 C44_1 1.505(4)
B1_1 F112_1 1.214(7)
B1_1 F13_1 1.253(5)
B1_1 F11_1 1.349(4)
B1_1 F12_1 1.537(7)
B1_1 F113_1 1.600(8)
B2_1 F15_1 1.365(4)
B2_1 F16_1 1.368(4)
B2_1 F14_1 1.415(4)
Zn2_2 N13_2 2.060(2)
Zn2_2 N9_2 2.071(2)
Zn2_2 N11_2 2.087(2)
Zn2_2 N15_2 2.097(2)
Zn2_2 F14_2 2.1547(16)
Zn2_2 F6_2 2.1858(18)
N9_2 N10_2 1.272(3)
N9_2 C1_2 1.423(3)
N10_2 C7_2 1.397(3)
N11_2 C7_2 1.319(4)
N11_2 N12_2 1.320(3)
N12_2 C14_2 1.446(3)
N12_2 B1_2 1.575(4)
N13_2 N14_2 1.272(3)
N13_2 C127_2 1.441(7)
N13_2 C23_2 1.443(4)
N14_2 C29_2 1.403(4)
N15_2 C29_2 1.314(3)
N15_2 N16_2 1.317(3)
N16_2 C36_2 1.442(4)
N16_2 B2_2 1.576(4)
C1_2 C2_2 1.390(4)
C1_2 C6_2 1.395(4)
C2_2 C3_2 1.382(4)
C3_2 C4_2 1.382(4)
C4_2 C5_2 1.377(4)
C5_2 C6_2 1.381(4)
C7_2 C8_2 1.484(4)
C8_2 C9_2 1.384(4)
C8_2 C13_2 1.388(4)
C9_2 F1_2 1.338(3)
C9_2 C10_2 1.377(4)
C10_2 F2_2 1.340(4)
C10_2 C11_2 1.383(5)
C11_2 F3_2 1.334(4)
C11_2 C12_2 1.372(5)
C12_2 F4_2 1.346(4)
C12_2 C13_2 1.374(5)
C13_2 F5_2 1.340(4)
C14_2 C19_2 1.391(4)
C14_2 C15_2 1.400(4)
C15_2 C16_2 1.393(4)
C15_2 C20_2 1.506(4)
C16_2 C17_2 1.391(4)
C17_2 C18_2 1.382(4)
C17_2 C21_2 1.507(4)
C18_2 C19_2 1.393(4)
C19_2 C22_2 1.502(4)
C23_2 C24_2 1.3900
C23_2 C28_2 1.3900
C24_2 C25_2 1.3900
C25_2 C26_2 1.3900
C26_2 C27_2 1.3900
C27_2 C28_2 1.3900
C123_2 C127_2 1.361(9)
C123_2 C124_2 1.387(9)
C124_2 C125_2 1.380(11)
C125_2 C128_2 1.396(11)
C126_2 C128_2 1.360(11)
C126_2 C127_2 1.403(9)
C29_2 C30_2 1.486(4)
C30_2 C35_2 1.381(4)
C30_2 C31_2 1.388(4)
C31_2 F9_2 1.335(3)
C31_2 C32_2 1.372(4)
C32_2 F10_2 1.339(3)
C32_2 C33_2 1.378(4)
C33_2 F11_2 1.344(3)
C33_2 C34_2 1.369(5)
C34_2 F12_2 1.340(4)
C34_2 C35_2 1.374(5)
C35_2 F13_2 1.349(3)
C36_2 C41_2 1.395(4)
C36_2 C37_2 1.404(4)
C37_2 C38_2 1.387(4)
C37_2 C42_2 1.513(4)
C38_2 C39_2 1.379(4)
C39_2 C40_2 1.397(4)
C39_2 C44_2 1.504(4)
C40_2 C41_2 1.391(4)
C41_2 C45_2 1.508(4)
B1_2 F7_2 1.263(5)
B1_2 F6_2 1.355(5)
B1_2 F8_2 1.480(6)
B2_2 F16_2 1.366(4)
B2_2 F15_2 1.368(4)
B2_2 F14_2 1.421(4)
